data_1530518
loop_
_publ_author_name
'Onodera, A.'
'Shiozaki, Y.'

_publ_section_title
;
 X-ray study of crystal structures and phase transition in ferroelectric
 ammonium fluoberyllate (N H4)2 Be F4
;
_journal_name_full 'Journal of the Physical Society of Japan'
_journal_page_first 157
_journal_page_last 166
_journal_volume 46
_journal_year 1979
_chemical_formula_sum 'Be F4 H8 N2'
_chemical_name_systematic '(N H4)2 Be F4'
_space_group_IT_number 62
_symmetry_space_group_name_Hall '-P 2c 2n'
_symmetry_space_group_name_H-M 'P n a m'
_cell_angle_alpha 90
_cell_angle_beta 90
_cell_angle_gamma 90
_cell_formula_units_Z 4
_cell_length_a 7.573
_cell_length_b 10.462
_cell_length_c 5.91
_cell_volume 468.242
_citation_journal_id_ASTM JUPSAU
_cod_data_source_file Onodera_JUPSAU_1979_420.cif
_cod_data_source_block H8Be1F4N2
_cod_original_cell_volume 468.2418
_cod_original_sg_symbol_Hall '-P 2ac 2n (-x,z,y)'
_cod_original_formula_sum 'H8 Be1 F4 N2'
_cod_database_code 1530518

loop_
_symmetry_equiv_pos_as_xyz
x,y,z
-x+1/2,y+1/2,-z
x+1/2,-y+1/2,-z+1/2
-x,-y,z+1/2
-x,-y,-z
x-1/2,-y-1/2,z
-x-1/2,y-1/2,z-1/2
x,y,-z-1/2

loop_
_atom_site_label
_atom_site_type_symbol
_atom_site_fract_x
_atom_site_fract_y
_atom_site_fract_z
_atom_site_occupancy
_atom_site_U_iso_or_equiv
H5 H+1 0.556 0.849 0.25 1 0.0
F1 F-1 0.054 0.3812 0.25 1 0.0
H3 H+1 0.169 0.048 0.141 1 0.0
H4 H+1 0.48 0.727 0.25 1 0.0
H2 H+1 0.117 0.168 0.25 1 0.0
H1 H+1 0.306 0.127 0.25 1 0.0
N1 N-3 0.1862 0.0993 0.25 1 0.0
H6 H+1 0.392 0.824 0.131 1 0.0
Be1 Be+2 0.251 0.4187 0.25 1 0.0
N2 N-3 0.4598 0.8037 0.25 1 0.0
F2 F-1 0.2726 0.5643 0.25 1 0.0
F3 F-1 0.3362 0.3648 0.0347 1 0.0
